data_1526187
loop_
_publ_author_name
'Onoda, M.'
'Chen, X.-A.'
'Sato, A.'
'Wada, H.'

_publ_section_title
;
 Crystal structure and twinning of monoclinic Cu2 Sn S3
;
_journal_name_full 'Materials Research Bulletin'
_journal_page_first 1563
_journal_page_last 1570
_journal_volume 35
_journal_year 2000
_chemical_formula_sum 'Cu2 S3 Sn'
_chemical_name_systematic 'Cu2 Sn S3'
_space_group_IT_number 9
_symmetry_space_group_name_Hall 'C -2yc'
_symmetry_space_group_name_H-M 'C 1 c 1'
_cell_angle_alpha 90
_cell_angle_beta 109.39
_cell_angle_gamma 90
_cell_formula_units_Z 4
_cell_length_a 6.653
_cell_length_b 11.537
_cell_length_c 6.665
_cell_volume 482.560
_citation_journal_id_ASTM MRBUAC
_cod_data_source_file Onoda_MRBUAC_2000_295.cif
_cod_data_source_block Cu2S3Sn1
_cod_original_cell_volume 482.5602
_cod_original_formula_sum 'Cu2 S3 Sn1'
_cod_database_code 1526187

loop_
_symmetry_equiv_pos_as_xyz
x,y,z
x,-y,z+1/2
x+1/2,y+1/2,z
x+1/2,-y+1/2,z+1/2

loop_
_atom_site_label
_atom_site_type_symbol
_atom_site_fract_x
_atom_site_fract_y
_atom_site_fract_z
_atom_site_occupancy
_atom_site_U_iso_or_equiv
Cu2 Cu+1 -0.0133 0.2563 0.4984 1 0.0
Cu1 Cu+1 -0.0253 0.4125 -0.0181 1 0.0
S3 S-2 0.3545 0.4222 0.1123 1 0.0
S2 S-2 0.3589 0.2379 0.6179 1 0.0
S1 S-2 0.3779 0.0905 0.1185 1 0.0
Sn1 Sn+4 0 0.0898 0 1 0.0
